data_7002641
loop_
_publ_author_name
'Inglis, Ross'
'Taylor, Stephanie M.'
'Jones, Leigh F.'
'Papaefstathiou, Giannis S.'
'Perlepes, Spyros P.'
'Datta, Saiti'
'Hill, Stephen'
'Wernsdorfer, Wolfgang'
'Brechin, Euan K.'

_publ_section_title
;
 Twisting, bending, stretching: strategies for making ferromagnetic
 [MnIII3] triangles
;
_journal_issue 42
_journal_name_full 'Dalton Transactions'
_journal_page_first 9157
_journal_paper_doi 10.1039/b911820a
_journal_year 2009
_chemical_absolute_configuration ad
_chemical_compound_source C.Milios
_chemical_formula_moiety '[Mn3O(EtSaO)3(AcO)(MeOH)5].EtSaOH'
_chemical_formula_sum 'C39 H53 Mn3 N4 O16'
_chemical_formula_weight 998.65
_space_group_IT_number 4
_symmetry_cell_setting monoclinic
_symmetry_space_group_name_Hall 'P 2yb'
_symmetry_space_group_name_H-M 'P 1 21 1'
_atom_sites_solution_hydrogens geom
_atom_sites_solution_primary direct
_audit_creation_date 07-05-15
_audit_creation_method CRYSTALS_ver_12.84
_cell_angle_alpha 90
_cell_angle_beta 99.936(3)
_cell_angle_gamma 90
_cell_formula_units_Z 2
_cell_length_a 15.0333(7)
_cell_length_b 8.6770(4)
_cell_length_c 16.8357(8)
_cell_measurement_reflns_used 5322
_cell_measurement_temperature 150
_cell_measurement_theta_max 24
_cell_measurement_theta_min 2
_cell_volume 2163.18(18)
_computing_cell_refinement 'SAINT (Siemens ,1995)'
_computing_data_collection 'SMART (Siemens, 1993)'
_computing_data_reduction 'SAINT (Siemens ,1995)'
_computing_molecular_graphics 'CAMERON (Watkin et al., 1996)'
_computing_publication_material 'CRYSTALS (Betteridge et al., 2003)'
_computing_structure_refinement 'CRYSTALS (Betteridge et al., 2003)'
_computing_structure_solution 'SHELXS 86 (Sheldrick, 1986)'
_diffrn_ambient_temperature 150
_diffrn_measured_fraction_theta_full 0.998
_diffrn_measured_fraction_theta_max 0.964
_diffrn_measurement_device_type 'Bruker SMART'
_diffrn_measurement_method '\f & \w scans'
_diffrn_radiation_monochromator graphite
_diffrn_radiation_type 'Mo K\a'
_diffrn_radiation_wavelength 0.71073
_diffrn_reflns_av_R_equivalents 0.0964
_diffrn_reflns_limit_h_max 20
_diffrn_reflns_limit_h_min -20
_diffrn_reflns_limit_k_max 12
_diffrn_reflns_limit_k_min -12
_diffrn_reflns_limit_l_max 24
_diffrn_reflns_limit_l_min -22
_diffrn_reflns_number 43215
_diffrn_reflns_theta_full 28.666
_diffrn_reflns_theta_max 30.495
_diffrn_reflns_theta_min 1.996
_diffrn_standards_number 0
_exptl_absorpt_coefficient_mu 0.938
_exptl_absorpt_correction_T_max 0.88
_exptl_absorpt_correction_T_min 0.73
_exptl_absorpt_correction_type multi-scan
_exptl_absorpt_process_details 'SADABS (Siemens, 1996)'
_exptl_crystal_colour black
_exptl_crystal_density_diffrn 1.533
_exptl_crystal_description plate
_exptl_crystal_F_000 1036
_exptl_crystal_recrystallization_method
;
Slow evaporation of a Methanol solution
;
_exptl_crystal_size_max 0.35
_exptl_crystal_size_mid 0.20
_exptl_crystal_size_min 0.14
_refine_diff_density_max 0.61
_refine_diff_density_min -0.38
_refine_ls_abs_structure_details 'Flack (1983), 5175 Friedel-pairs'
_refine_ls_abs_structure_Flack 0.59(4)
_refine_ls_extinction_method None
_refine_ls_goodness_of_fit_ref 1.0985
_refine_ls_hydrogen_treatment constr
_refine_ls_matrix_type full
_refine_ls_number_parameters 560
_refine_ls_number_reflns 4708
_refine_ls_number_restraints 1
_refine_ls_R_factor_all 0.0707
_refine_ls_R_factor_gt 0.0394
_refine_ls_shift/su_max 0.000584
_refine_ls_structure_factor_coef F
_refine_ls_weighting_details
;
Method, part 1, Chebychev polynomial, (Watkin, 1994, Prince, 1982)
[weight] = 1.0/[A~0~*T~0~(x)+A~1~*T~1~(x) ... +A~n-1~]*T~n-1~(x)]
where A~i~ are the Chebychev coefficients listed below and x= Fcalc/Fmax
Method = Robust Weighting (Prince, 1982)
W = [weight] * [1-(deltaF/6*sigmaF)^2^]^2^
A~i~ are:
1.81 -0.882 1.22
;
_refine_ls_weighting_scheme calc
_refine_ls_wR_factor_all 0.0417
_refine_ls_wR_factor_gt 0.0401
_refine_ls_wR_factor_ref 0.0401
_reflns_limit_h_max 20
_reflns_limit_h_min -20
_reflns_limit_k_max 12
_reflns_limit_k_min 0
_reflns_limit_l_max 24
_reflns_limit_l_min 0
_reflns_number_gt 4708
_reflns_number_total 11916
_reflns_threshold_expression I>2.0\s(I)
_oxford_diffrn_Wilson_B_factor 1.71
_oxford_diffrn_Wilson_scale 2.94
_oxford_refine_ls_scale 0.6045(8)
_oxford_structure_analysis_title 'eb7066bis in P2(1)'
_cod_data_source_file b911820a.txt
_cod_data_source_block eb7066
_cod_depositor_comments
;
The following automatic conversions were performed:
'_symmetry_cell_setting' value 'Monoclinic' changed to 'monoclinic'
according to '/home/saulius/struct/CIF-dictionaries/cif_core.dic'
dictionary named 'cif_core.dic' version 2.4.1 from 2010-06-29.

Automatic conversion script
Id: cif_fix_enum 1527 2010-12-29 10:47:43Z saulius 
;
_cod_original_sg_symbol_H-M 'P 1 21 1 '
_cod_database_code 7002641

loop_
_symmetry_equiv_pos_as_xyz
x,y,z
-x,y+1/2,-z

loop_
_atom_site_label
_atom_site_type_symbol
_atom_site_fract_x
_atom_site_fract_y
_atom_site_fract_z
_atom_site_U_iso_or_equiv
_atom_site_occupancy
_atom_site_adp_type
_atom_site_refinement_flags_posn
_atom_site_refinement_flags_adp
_atom_site_refinement_flags_occupancy
_atom_site_disorder_assembly
_atom_site_disorder_group
_atom_site_attached_hydrogens
Mn1 Mn 0.42588(4) 0.41978(17) 0.75645(3) 0.0184 1.0000 Uani . . . . . .
O2 O 0.30785(18) 0.3914(4) 0.77210(16) 0.0195 1.0000 Uani . . . . . .
Mn3 Mn 0.27174(4) 0.45437(17) 0.86941(4) 0.0187 1.0000 Uani . . . . . .
N4 N 0.1429(2) 0.4584(5) 0.81098(18) 0.0211 1.0000 Uani . . . . . .
O5 O 0.1246(2) 0.3637(4) 0.74522(18) 0.0248 1.0000 Uani . . . . . .
Mn6 Mn 0.21929(4) 0.32520(17) 0.68594(4) 0.0186 1.0000 Uani . . . . . .
N7 N 0.3165(2) 0.2751(5) 0.6229(2) 0.0211 1.0000 Uani . . . . . .
O8 O 0.39629(19) 0.3521(4) 0.64678(17) 0.0236 1.0000 Uani . . . . . .
C9 C 0.3116(3) 0.1879(5) 0.5583(2) 0.0189 1.0000 Uani . . . . . .
C10 C 0.2268(3) 0.1081(6) 0.5263(2) 0.0232 1.0000 Uani . . . . . .
C11 C 0.1436(3) 0.1428(5) 0.5504(3) 0.0228 1.0000 Uani . . . . . .
O12 O 0.1330(2) 0.2551(4) 0.60150(18) 0.0249 1.0000 Uani . . . . . .
C13 C 0.0656(3) 0.0611(6) 0.5165(3) 0.0256 1.0000 Uani . . . . . .
C14 C 0.0679(3) -0.0485(6) 0.4568(3) 0.0288 1.0000 Uani . . . . . .
C15 C 0.1483(3) -0.0790(6) 0.4305(3) 0.0297 1.0000 Uani . . . . . .
C16 C 0.2268(3) -0.0038(5) 0.4659(3) 0.0259 1.0000 Uani . . . . . .
C17 C 0.3911(3) 0.1738(6) 0.5167(3) 0.0320 1.0000 Uani . . . . . .
O18 O 0.2215(2) 0.5637(4) 0.6364(2) 0.0351 1.0000 Uani . . . . . .
C19 C 0.1525(4) 0.6580(8) 0.6027(6) 0.0665 1.0000 Uani . . . . . .
O20 O 0.2311(2) 0.0769(4) 0.74419(19) 0.0248 1.0000 Uani . . . . . .
C21 C 0.1480(3) -0.0084(7) 0.7369(3) 0.0358 1.0000 Uani . . . . . .
C22 C 0.0735(3) 0.5249(6) 0.8324(2) 0.0209 1.0000 Uani . . . . . .
C23 C 0.0860(3) 0.6212(6) 0.9053(2) 0.0250 1.0000 Uani . . . . . .
C24 C 0.1627(3) 0.6080(6) 0.9662(3) 0.0258 1.0000 Uani . . . . . .
O25 O 0.2299(2) 0.5081(4) 0.96336(18) 0.0271 1.0000 Uani . . . . . .
C26 C 0.1680(3) 0.6975(7) 1.0367(3) 0.0325 1.0000 Uani . . . . . .
C27 C 0.1017(4) 0.8009(6) 1.0452(3) 0.0348 1.0000 Uani . . . . . .
C28 C 0.0263(3) 0.8205(7) 0.9841(3) 0.0362 1.0000 Uani . . . . . .
C29 C 0.0197(3) 0.7297(6) 0.9159(3) 0.0296 1.0000 Uani . . . . . .
C30 C -0.0171(3) 0.4978(6) 0.7812(3) 0.0262 1.0000 Uani . . . . . .
O31 O 0.39640(18) 0.4560(4) 0.91974(15) 0.0219 1.0000 Uani . . . . . .
N32 N 0.4560(2) 0.4982(4) 0.8701(2) 0.0201 1.0000 Uani . . . . . .
C33 C 0.5279(3) 0.5715(6) 0.9047(2) 0.0219 1.0000 Uani . . . . . .
C34 C 0.5972(3) 0.6207(5) 0.8568(3) 0.0227 1.0000 Uani . . . . . .
C35 C 0.6049(3) 0.5585(5) 0.7816(2) 0.0213 1.0000 Uani . . . . . .
O36 O 0.54553(18) 0.4562(4) 0.74237(17) 0.0230 1.0000 Uani . . . . . .
C37 C 0.6767(3) 0.6029(6) 0.7444(3) 0.0268 1.0000 Uani . . . . . .
C38 C 0.7368(3) 0.7135(7) 0.7780(3) 0.0315 1.0000 Uani . . . . . .
C39 C 0.7282(3) 0.7811(6) 0.8513(3) 0.0313 1.0000 Uani . . . . . .
C40 C 0.6599(3) 0.7329(6) 0.8902(3) 0.0278 1.0000 Uani . . . . . .
C41 C 0.5404(3) 0.6090(7) 0.9928(3) 0.0296 1.0000 Uani . . . . . .
O42 O 0.2836(2) 0.7083(4) 0.83760(18) 0.0255 1.0000 Uani . . . . . .
C43 C 0.3274(3) 0.8112(6) 0.8977(3) 0.0331 1.0000 Uani . . . . . .
O44 O 0.2480(2) 0.2046(4) 0.89713(18) 0.0250 1.0000 Uani . . . . . .
C45 C 0.1712(4) 0.1573(7) 0.9301(3) 0.0378 1.0000 Uani . . . . . .
O46 O 0.4666(2) 0.1805(4) 0.7990(2) 0.0300 1.0000 Uani . . . . . .
C47 C 0.5594(3) 0.1376(7) 0.8266(3) 0.0380 1.0000 Uani . . . . . .
O48 O 0.3800(2) 0.6845(4) 0.71698(18) 0.0239 1.0000 Uani . . . . . .
C49 C 0.4120(3) 0.8134(6) 0.6993(2) 0.0240 1.0000 Uani . . . . . .
O50 O 0.3797(2) 0.9389(4) 0.7162(2) 0.0381 1.0000 Uani . . . . . .
C51 C 0.4916(3) 0.8146(7) 0.6562(3) 0.0382 1.0000 Uani . . . . . .
C52 C 0.2216(3) 0.5567(6) 0.3565(2) 0.0246 1.0000 Uani . . . . . .
C53 C 0.1768(3) 0.5946(6) 0.2784(3) 0.0280 1.0000 Uani . . . . . .
C54 C 0.0983(3) 0.5177(7) 0.2451(3) 0.0341 1.0000 Uani . . . . . .
C55 C 0.0643(3) 0.4008(6) 0.2867(3) 0.0339 1.0000 Uani . . . . . .
C56 C 0.1081(3) 0.3620(7) 0.3634(3) 0.0356 1.0000 Uani . . . . . .
C57 C 0.1844(3) 0.4402(6) 0.3976(3) 0.0303 1.0000 Uani . . . . . .
O58 O 0.2050(2) 0.7088(5) 0.23400(19) 0.0351 1.0000 Uani . . . . . .
C59 C 0.3045(3) 0.6374(6) 0.3948(3) 0.0258 1.0000 Uani . . . . . .
N60 N 0.3356(2) 0.7398(5) 0.3512(2) 0.0274 1.0000 Uani . . . . . .
O61 O 0.4121(2) 0.8148(5) 0.39068(19) 0.0311 1.0000 Uani . . . . . .
C62 C 0.3477(4) 0.6064(7) 0.4808(3) 0.0381 1.0000 Uani . . . . . .
H131 H 0.0119 0.0807 0.5348 0.0318 1.0000 Uiso R . . . . .
H141 H 0.0153 -0.0999 0.4348 0.0350 1.0000 Uiso R . . . . .
H151 H 0.1500 -0.1497 0.3894 0.0342 1.0000 Uiso R . . . . .
H161 H 0.2805 -0.0283 0.4487 0.0289 1.0000 Uiso R . . . . .
H171 H 0.4076 0.0672 0.5135 0.0460 1.0000 Uiso R . . . . .
H172 H 0.3764 0.2156 0.4631 0.0459 1.0000 Uiso R . . . . .
H173 H 0.4408 0.2312 0.5464 0.0460 1.0000 Uiso R . . . . .
H261 H 0.2173 0.6870 1.0778 0.0359 1.0000 Uiso R . . . . .
H271 H 0.1059 0.8582 1.0925 0.0451 1.0000 Uiso R . . . . .
H281 H -0.0177 0.8932 0.9896 0.0398 1.0000 Uiso R . . . . .
H291 H -0.0307 0.7403 0.8762 0.0381 1.0000 Uiso R . . . . .
H301 H -0.0625 0.5479 0.8053 0.0380 1.0000 Uiso R . . . . .
H302 H -0.0162 0.5377 0.7283 0.0381 1.0000 Uiso R . . . . .
H303 H -0.0279 0.3882 0.7783 0.0379 1.0000 Uiso R . . . . .
H371 H 0.6840 0.5558 0.6965 0.0310 1.0000 Uiso R . . . . .
H381 H 0.7834 0.7433 0.7517 0.0360 1.0000 Uiso R . . . . .
H391 H 0.7675 0.8576 0.8737 0.0320 1.0000 Uiso R . . . . .
H401 H 0.6549 0.7755 0.9394 0.0277 1.0000 Uiso R . . . . .
H411 H 0.6028 0.5996 1.0171 0.0412 1.0000 Uiso R . . . . .
H412 H 0.5223 0.7135 0.9991 0.0413 1.0000 Uiso R . . . . .
H413 H 0.5052 0.5427 1.0206 0.0409 1.0000 Uiso R . . . . .
H511 H 0.4803 0.8839 0.6113 0.0611 1.0000 Uiso R . . . . .
H512 H 0.5032 0.7132 0.6378 0.0609 1.0000 Uiso R . . . . .
H513 H 0.5432 0.8507 0.6924 0.0613 1.0000 Uiso R . . . . .
H541 H 0.0681 0.5460 0.1942 0.0380 1.0000 Uiso R . . . . .
H551 H 0.0124 0.3483 0.2632 0.0409 1.0000 Uiso R . . . . .
H561 H 0.0848 0.2850 0.3921 0.0409 1.0000 Uiso R . . . . .
H571 H 0.2128 0.4133 0.4496 0.0361 1.0000 Uiso R . . . . .
H621 H 0.3756 0.6983 0.5048 0.0542 1.0000 Uiso R . . . . .
H622 H 0.3928 0.5289 0.4812 0.0540 1.0000 Uiso R . . . . .
H623 H 0.3031 0.5715 0.5114 0.0541 1.0000 Uiso R . . . . .
H19 H 0.3111 0.7159 0.7994 0.0350 1.0000 Uiso R . . . . .
H624 H 0.2521 0.1624 0.8547 0.0368 1.0000 Uiso R . . . . .
H27 H 0.4439 0.1132 0.7688 0.0459 1.0000 Uiso R . . . . .
H33 H 0.2700 0.6031 0.6557 0.0489 1.0000 Uiso R . . . . .
H70 H 0.2658 0.0103 0.7335 0.0359 1.0000 Uiso R . . . . .
H451 H 0.1717 0.0475 0.9366 0.0560 1.0000 Uiso R . . . . .
H452 H 0.1174 0.1868 0.8945 0.0559 1.0000 Uiso R . . . . .
H453 H 0.1718 0.2067 0.9812 0.0557 1.0000 Uiso R . . . . .
H211 H 0.1558 -0.0952 0.7731 0.0539 1.0000 Uiso R . . . . .
H212 H 0.1307 -0.0439 0.6825 0.0539 1.0000 Uiso R . . . . .
H213 H 0.1014 0.0578 0.7504 0.0537 1.0000 Uiso R . . . . .
H431 H 0.3396 0.9057 0.8735 0.0443 1.0000 Uiso R . . . . .
H432 H 0.2882 0.8295 0.9356 0.0444 1.0000 Uiso R . . . . .
H433 H 0.3828 0.7664 0.9242 0.0445 1.0000 Uiso R . . . . .
H471 H 0.5607 0.0360 0.8487 0.0530 1.0000 Uiso R . . . . .
H472 H 0.5918 0.1391 0.7818 0.0528 1.0000 Uiso R . . . . .
H473 H 0.5860 0.2088 0.8668 0.0529 1.0000 Uiso R . . . . .
H191 H 0.1766 0.7558 0.5898 0.0920 1.0000 Uiso R . . . . .
H192 H 0.1206 0.6100 0.5546 0.0921 1.0000 Uiso R . . . . .
H193 H 0.1127 0.6711 0.6412 0.0919 1.0000 Uiso R . . . . .
H13 H 0.2565 0.7372 0.2535 0.0522 1.0000 Uiso R . . . . .
H22 H 0.4326 0.8547 0.3531 0.0464 1.0000 Uiso R . . . . .

loop_
_atom_site_aniso_label
_atom_site_aniso_U_11
_atom_site_aniso_U_22
_atom_site_aniso_U_33
_atom_site_aniso_U_23
_atom_site_aniso_U_13
_atom_site_aniso_U_12
Mn1 0.0161(3) 0.0231(3) 0.0150(3) -0.0028(2) 0.0003(2) -0.0016(2)
O2 0.0180(13) 0.0250(17) 0.0147(12) -0.0027(11) 0.0007(10) -0.0015(12)
Mn3 0.0177(3) 0.0234(4) 0.0142(3) -0.0005(2) 0.0010(2) 0.0011(3)
N4 0.0202(15) 0.028(2) 0.0137(14) 0.0003(15) -0.0005(12) 0.0015(15)
O5 0.0231(15) 0.0303(19) 0.0201(14) -0.0071(12) 0.0007(11) 0.0006(12)
Mn6 0.0161(3) 0.0242(3) 0.0143(3) -0.0022(3) -0.0007(2) -0.0004(3)
N7 0.0141(15) 0.030(2) 0.0178(15) -0.0008(14) -0.0016(12) -0.0024(14)
O8 0.0185(13) 0.0333(19) 0.0182(13) -0.0059(13) 0.0008(10) -0.0035(13)
C9 0.0218(19) 0.019(2) 0.0142(16) -0.0010(15) -0.0028(14) -0.0006(16)
C10 0.024(2) 0.028(2) 0.0167(18) -0.0008(17) 0.0009(15) -0.0004(18)
C11 0.025(2) 0.022(2) 0.0201(19) -0.0008(17) -0.0007(16) -0.0023(17)
O12 0.0167(14) 0.0364(19) 0.0196(14) -0.0077(13) -0.0023(11) 0.0012(13)
C13 0.020(2) 0.030(3) 0.025(2) -0.0019(18) -0.0010(16) -0.0009(18)
C14 0.025(2) 0.027(2) 0.032(2) -0.006(2) -0.0023(16) -0.005(2)
C15 0.029(2) 0.030(3) 0.026(2) -0.013(2) -0.0056(16) -0.001(2)
C16 0.027(2) 0.023(2) 0.026(2) -0.0073(17) 0.0012(17) -0.0039(17)
C17 0.028(2) 0.034(3) 0.033(2) -0.013(2) 0.0045(19) -0.004(2)
O18 0.0272(17) 0.033(2) 0.0398(19) 0.0088(16) -0.0103(14) -0.0022(15)
C19 0.038(3) 0.038(4) 0.111(6) 0.010(4) -0.022(4) 0.003(3)
O20 0.0229(15) 0.0226(17) 0.0293(16) -0.0021(13) 0.0059(12) -0.0001(13)
C21 0.033(2) 0.039(3) 0.034(2) 0.003(2) 0.001(2) -0.008(2)
C22 0.0184(19) 0.028(2) 0.0171(18) 0.0025(17) 0.0041(14) 0.0012(17)
C23 0.031(2) 0.029(2) 0.0159(18) -0.0002(17) 0.0088(16) 0.0009(19)
C24 0.024(2) 0.032(3) 0.022(2) 0.0041(18) 0.0058(17) 0.0017(19)
O25 0.0269(16) 0.035(2) 0.0185(14) -0.0009(13) 0.0008(12) 0.0070(14)
C26 0.038(3) 0.038(3) 0.022(2) -0.006(2) 0.0066(19) 0.002(2)
C27 0.044(3) 0.034(3) 0.028(2) -0.009(2) 0.013(2) 0.005(2)
C28 0.039(3) 0.035(3) 0.037(3) -0.003(2) 0.013(2) 0.011(3)
C29 0.032(2) 0.035(3) 0.024(2) 0.002(2) 0.0084(18) 0.009(2)
C30 0.0184(19) 0.032(3) 0.028(2) 0.0007(18) 0.0037(16) -0.0005(17)
O31 0.0192(12) 0.0297(17) 0.0158(12) 0.0013(13) 0.0005(10) 0.0004(13)
N32 0.0180(16) 0.0226(19) 0.0192(16) 0.0000(13) 0.0015(13) 0.0005(13)
C33 0.0231(19) 0.026(2) 0.0147(18) -0.0007(16) -0.0013(15) 0.0030(18)
C34 0.0204(19) 0.021(2) 0.024(2) -0.0020(17) -0.0026(16) -0.0009(17)
C35 0.0176(18) 0.022(2) 0.0228(19) 0.0006(17) -0.0016(15) -0.0016(16)
O36 0.0178(12) 0.0269(16) 0.0239(13) -0.0040(13) 0.0025(10) -0.0024(13)
C37 0.0179(19) 0.034(3) 0.027(2) -0.0038(19) -0.0002(17) -0.0039(18)
C38 0.023(2) 0.040(3) 0.032(2) 0.000(2) 0.0059(18) -0.009(2)
C39 0.028(2) 0.032(3) 0.032(2) -0.005(2) -0.0010(18) -0.0107(19)
C40 0.026(2) 0.035(3) 0.020(2) -0.0054(19) -0.0033(16) -0.0036(19)
C41 0.028(2) 0.043(3) 0.0161(19) -0.0033(19) -0.0008(16) -0.005(2)
O42 0.0296(16) 0.0257(17) 0.0198(14) -0.0002(13) 0.0009(12) -0.0001(14)
C43 0.042(3) 0.026(3) 0.029(2) -0.002(2) -0.0007(19) -0.001(2)
O44 0.0250(15) 0.0274(18) 0.0223(14) 0.0025(13) 0.0032(12) 0.0043(14)
C45 0.038(3) 0.041(3) 0.035(3) 0.007(2) 0.006(2) -0.006(2)
O46 0.0270(16) 0.0279(19) 0.0339(17) -0.0013(15) 0.0021(13) 0.0042(14)
C47 0.033(3) 0.039(3) 0.042(3) 0.007(2) 0.005(2) 0.008(2)
O48 0.0263(16) 0.0224(17) 0.0223(14) -0.0004(13) 0.0024(12) -0.0020(13)
C49 0.0216(19) 0.024(2) 0.0248(19) -0.0005(19) -0.0006(15) -0.0011(18)
O50 0.0325(17) 0.0223(19) 0.060(2) -0.0031(18) 0.0099(16) 0.0004(16)
C51 0.035(3) 0.036(3) 0.047(3) 0.015(3) 0.019(2) 0.007(2)
C52 0.028(2) 0.028(2) 0.0182(19) 0.0007(17) 0.0043(16) 0.0027(18)
C53 0.029(2) 0.026(2) 0.029(2) -0.0032(18) 0.0047(18) 0.0037(19)
C54 0.032(2) 0.038(3) 0.030(2) -0.005(2) -0.0004(19) 0.002(2)
C55 0.027(2) 0.033(3) 0.040(3) -0.010(2) 0.0004(19) 0.000(2)
C56 0.035(3) 0.038(3) 0.035(3) 0.003(2) 0.008(2) -0.001(2)
C57 0.035(2) 0.028(3) 0.027(2) 0.006(2) 0.0034(17) -0.005(2)
O58 0.0374(19) 0.044(2) 0.0214(15) 0.0073(16) -0.0032(13) -0.0083(17)
C59 0.023(2) 0.032(3) 0.022(2) 0.0015(18) 0.0028(16) 0.0041(19)
N60 0.0189(17) 0.039(2) 0.0235(18) 0.0018(17) 0.0018(14) -0.0013(17)
O61 0.0256(15) 0.040(2) 0.0281(15) 0.0034(16) 0.0054(12) -0.0032(16)
C62 0.033(3) 0.049(4) 0.029(2) 0.015(2) -0.004(2) -0.006(2)

loop_
_atom_type_symbol
_atom_type_scat_dispersion_real
_atom_type_scat_dispersion_imag
_atom_type_scat_Cromer_Mann_a1
_atom_type_scat_Cromer_Mann_b1
_atom_type_scat_Cromer_Mann_a2
_atom_type_scat_Cromer_Mann_b2
_atom_type_scat_Cromer_Mann_a3
_atom_type_scat_Cromer_Mann_b3
_atom_type_scat_Cromer_Mann_a4
_atom_type_scat_Cromer_Mann_b4
_atom_type_scat_Cromer_Mann_c
_atom_type_scat_source
C 0.0033 0.0016 2.3100 20.8439 1.0200 10.2075 1.5886 0.5687 0.8650 51.6512 0.2156 'International Tables Vol C 4.2.6.8 and 6.1.1.4'
H 0.0000 0.0000 0.4930 10.5109 0.3229 26.1257 0.1402 3.1424 0.0408 57.7998 0.0030 'International Tables Vol C 4.2.6.8 and 6.1.1.4'
N 0.0061 0.0033 12.2126 0.0057 3.1322 9.8933 2.0125 28.9975 1.1663 0.5826 -11.5290 'International Tables Vol C 4.2.6.8 and 6.1.1.4'
O 0.0106 0.0060 3.0485 13.2771 2.2868 5.7011 1.5463 0.3239 0.8670 32.9089 0.2508 'International Tables Vol C 4.2.6.8 and 6.1.1.4'
Mn 0.3368 0.7283 11.2819 5.3409 7.3573 0.3432 3.0193 17.8674 2.2441 83.7543 1.0896 'International Tables Vol C 4.2.6.8 and 6.1.1.4'

loop_
_geom_angle_atom_site_label_1
_geom_angle_site_symmetry_1
_geom_angle_atom_site_label_2
_geom_angle_site_symmetry_2
_geom_angle_atom_site_label_3
_geom_angle_site_symmetry_3
_geom_angle
_geom_angle_publ_flag
O2 . Mn1 . O8 . 91.57(12) yes
O2 . Mn1 . N32 . 88.49(13) yes
O8 . Mn1 . N32 . 178.05(17) yes
O2 . Mn1 . O36 . 177.80(17) yes
O8 . Mn1 . O36 . 89.89(12) yes
N32 . Mn1 . O36 . 90.00(13) yes
O2 . Mn1 . O46 . 92.69(14) yes
O8 . Mn1 . O46 . 91.66(14) yes
N32 . Mn1 . O46 . 90.29(14) yes
O36 . Mn1 . O46 . 88.91(14) yes
O2 . Mn1 . O48 . 86.12(13) yes
O8 . Mn1 . O48 . 91.06(13) yes
N32 . Mn1 . O48 . 87.00(14) yes
O36 . Mn1 . O48 . 92.21(14) yes
O46 . Mn1 . O48 . 177.06(12) yes
Mn1 . O2 . Mn3 . 120.57(15) yes
Mn1 . O2 . Mn6 . 119.88(15) yes
Mn3 . O2 . Mn6 . 119.01(15) yes
O2 . Mn3 . N4 . 88.71(12) yes
O2 . Mn3 . O25 . 176.33(16) yes
N4 . Mn3 . O25 . 88.45(13) yes
O2 . Mn3 . O31 . 88.87(12) yes
N4 . Mn3 . O31 . 176.72(14) yes
O25 . Mn3 . O31 . 94.06(13) yes
O2 . Mn3 . O42 . 91.73(13) yes
N4 . Mn3 . O42 . 88.63(14) yes
O25 . Mn3 . O42 . 90.51(15) yes
O31 . Mn3 . O42 . 89.24(14) yes
O2 . Mn3 . O44 . 88.90(14) yes
N4 . Mn3 . O44 . 86.81(15) yes
O25 . Mn3 . O44 . 88.63(14) yes
O31 . Mn3 . O44 . 95.36(13) yes
O42 . Mn3 . O44 . 175.38(12) yes
Mn3 . N4 . O5 . 115.2(2) yes
Mn3 . N4 . C22 . 128.5(3) yes
O5 . N4 . C22 . 115.7(3) yes
N4 . O5 . Mn6 . 117.8(2) yes
O5 . Mn6 . O2 . 92.05(13) yes
O5 . Mn6 . N7 . 177.40(18) yes
O2 . Mn6 . N7 . 89.49(13) yes
O5 . Mn6 . O12 . 88.41(13) yes
O2 . Mn6 . O12 . 178.60(18) yes
N7 . Mn6 . O12 . 90.00(14) yes
O5 . Mn6 . O18 . 95.40(15) yes
O2 . Mn6 . O18 . 87.21(14) yes
N7 . Mn6 . O18 . 86.77(15) yes
O12 . Mn6 . O18 . 94.06(15) yes
O5 . Mn6 . O20 . 87.21(13) yes
O2 . Mn6 . O20 . 88.05(13) yes
N7 . Mn6 . O20 . 90.74(15) yes
O12 . Mn6 . O20 . 90.66(15) yes
O18 . Mn6 . O20 . 174.66(12) yes
Mn6 . N7 . O8 . 114.9(3) yes
Mn6 . N7 . C9 . 128.5(3) yes
O8 . N7 . C9 . 116.4(3) yes
N7 . O8 . Mn1 . 118.6(2) yes
N7 . C9 . C10 . 119.7(4) yes
N7 . C9 . C17 . 120.0(4) yes
C10 . C9 . C17 . 120.2(4) yes
C9 . C10 . C11 . 123.3(4) yes
C9 . C10 . C16 . 118.9(4) yes
C11 . C10 . C16 . 117.7(4) yes
C10 . C11 . O12 . 123.6(4) yes
C10 . C11 . C13 . 119.6(4) yes
O12 . C11 . C13 . 116.6(4) yes
C11 . O12 . Mn6 . 126.3(3) yes
C11 . C13 . C14 . 121.1(4) yes
C11 . C13 . H131 . 119.1 no
C14 . C13 . H131 . 119.8 no
C13 . C14 . C15 . 119.7(4) yes
C13 . C14 . H141 . 119.5 no
C15 . C14 . H141 . 120.8 no
C14 . C15 . C16 . 119.8(4) yes
C14 . C15 . H151 . 120.2 no
C16 . C15 . H151 . 119.9 no
C10 . C16 . C15 . 122.0(4) yes
C10 . C16 . H161 . 119.5 no
C15 . C16 . H161 . 118.6 no
C9 . C17 . H171 . 109.9 no
C9 . C17 . H172 . 109.8 no
H171 . C17 . H172 . 109.3 no
C9 . C17 . H173 . 109.1 no
H171 . C17 . H173 . 109.9 no
H172 . C17 . H173 . 108.9 no
Mn6 . O18 . C19 . 130.6(4) yes
Mn6 . O18 . H33 . 107.9 no
C19 . O18 . H33 . 118.3 no
O18 . C19 . H191 . 109.5 no
O18 . C19 . H192 . 108.8 no
H191 . C19 . H192 . 110.1 no
O18 . C19 . H193 . 107.9 no
H191 . C19 . H193 . 110.5 no
H192 . C19 . H193 . 109.9 no
Mn6 . O20 . C21 . 115.6(3) yes
Mn6 . O20 . H70 . 123.8 no
C21 . O20 . H70 . 101.3 no
O20 . C21 . H211 . 109.8 no
O20 . C21 . H212 . 109.6 no
H211 . C21 . H212 . 109.7 no
O20 . C21 . H213 . 109.2 no
H211 . C21 . H213 . 109.3 no
H212 . C21 . H213 . 109.2 no
N4 . C22 . C23 . 119.5(4) yes
N4 . C22 . C30 . 117.7(4) yes
C23 . C22 . C30 . 122.8(4) yes
C22 . C23 . C24 . 122.2(4) yes
C22 . C23 . C29 . 119.7(4) yes
C24 . C23 . C29 . 118.2(4) yes
C23 . C24 . O25 . 123.7(4) yes
C23 . C24 . C26 . 119.3(4) yes
O25 . C24 . C26 . 116.9(4) yes
C24 . O25 . Mn3 . 124.1(3) yes
C24 . C26 . C27 . 120.8(4) yes
C24 . C26 . H261 . 119.8 no
C27 . C26 . H261 . 119.4 no
C26 . C27 . C28 . 121.0(5) yes
C26 . C27 . H271 . 119.8 no
C28 . C27 . H271 . 119.2 no
C27 . C28 . C29 . 118.2(5) yes
C27 . C28 . H281 . 120.6 no
C29 . C28 . H281 . 121.2 no
C23 . C29 . C28 . 122.4(4) yes
C23 . C29 . H291 . 119.2 no
C28 . C29 . H291 . 118.4 no
C22 . C30 . H301 . 109.1 no
C22 . C30 . H302 . 108.8 no
H301 . C30 . H302 . 110.9 no
C22 . C30 . H303 . 108.2 no
H301 . C30 . H303 . 110.1 no
H302 . C30 . H303 . 109.8 no
Mn3 . O31 . N32 . 115.0(2) yes
O31 . N32 . Mn1 . 115.2(2) yes
O31 . N32 . C33 . 115.8(3) yes
Mn1 . N32 . C33 . 128.7(3) yes
N32 . C33 . C34 . 120.3(4) yes
N32 . C33 . C41 . 120.1(4) yes
C34 . C33 . C41 . 119.6(4) yes
C33 . C34 . C35 . 123.7(4) yes
C33 . C34 . C40 . 117.9(4) yes
C35 . C34 . C40 . 118.4(4) yes
C34 . C35 . O36 . 123.1(4) yes
C34 . C35 . C37 . 119.4(4) yes
O36 . C35 . C37 . 117.5(4) yes
C35 . O36 . Mn1 . 128.0(3) yes
C35 . C37 . C38 . 121.0(5) yes
C35 . C37 . H371 . 119.1 no
C38 . C37 . H371 . 120.0 no
C37 . C38 . C39 . 120.3(5) yes
C37 . C38 . H381 . 119.7 no
C39 . C38 . H381 . 120.0 no
C38 . C39 . C40 . 119.1(4) yes
C38 . C39 . H391 . 120.9 no
C40 . C39 . H391 . 120.1 no
C34 . C40 . C39 . 121.7(4) yes
C34 . C40 . H401 . 119.0 no
C39 . C40 . H401 . 119.3 no
C33 . C41 . H411 . 110.5 no
C33 . C41 . H412 . 109.1 no
H411 . C41 . H412 . 108.0 no
C33 . C41 . H413 . 111.6 no
H411 . C41 . H413 . 108.8 no
H412 . C41 . H413 . 108.8 no
Mn3 . O42 . C43 . 119.0(3) yes
Mn3 . O42 . H19 . 109.2 no
C43 . O42 . H19 . 105.7 no
O42 . C43 . H431 . 109.8 no
O42 . C43 . H432 . 108.5 no
H431 . C43 . H432 . 109.3 no
O42 . C43 . H433 . 109.7 no
H431 . C43 . H433 . 109.6 no
H432 . C43 . H433 . 110.1 no
Mn3 . O44 . C45 . 121.7(3) yes
Mn3 . O44 . H624 . 102.2 no
C45 . O44 . H624 . 113.6 no
O44 . C45 . H451 . 109.9 no
O44 . C45 . H452 . 109.6 no
H451 . C45 . H452 . 109.1 no
O44 . C45 . H453 . 109.7 no
H451 . C45 . H453 . 110.0 no
H452 . C45 . H453 . 108.5 no
Mn1 . O46 . C47 . 122.5(3) yes
Mn1 . O46 . H27 . 113.8 no
C47 . O46 . H27 . 107.2 no
O46 . C47 . H471 . 108.5 no
O46 . C47 . H472 . 109.6 no
H471 . C47 . H472 . 109.8 no
O46 . C47 . H473 . 109.0 no
H471 . C47 . H473 . 110.0 no
H472 . C47 . H473 . 109.8 no
Mn1 . O48 . C49 . 141.8(3) yes
O48 . C49 . O50 . 122.5(4) yes
O48 . C49 . C51 . 118.9(4) yes
O50 . C49 . C51 . 118.6(5) yes
C49 . C51 . H511 . 109.7 no
C49 . C51 . H512 . 110.7 no
H511 . C51 . H512 . 109.8 no
C49 . C51 . H513 . 108.8 no
H511 . C51 . H513 . 108.3 no
H512 . C51 . H513 . 109.6 no
C53 . C52 . C57 . 117.7(4) yes
C53 . C52 . C59 . 121.8(4) yes
C57 . C52 . C59 . 120.5(4) yes
C52 . C53 . C54 . 120.1(5) yes
C52 . C53 . O58 . 122.9(4) yes
C54 . C53 . O58 . 117.0(4) yes
C53 . C54 . C55 . 120.8(5) yes
C53 . C54 . H541 . 119.4 no
C55 . C54 . H541 . 119.8 no
C54 . C55 . C56 . 119.6(5) yes
C54 . C55 . H551 . 120.0 no
C56 . C55 . H551 . 120.4 no
C55 . C56 . C57 . 119.9(5) yes
C55 . C56 . H561 . 120.0 no
C57 . C56 . H561 . 120.1 no
C52 . C57 . C56 . 121.9(4) yes
C52 . C57 . H571 . 119.3 no
C56 . C57 . H571 . 118.8 no
C53 . O58 . H13 . 111.2 no
C52 . C59 . N60 . 116.1(4) yes
C52 . C59 . C62 . 121.8(4) yes
N60 . C59 . C62 . 122.0(4) yes
C59 . N60 . O61 . 113.8(4) yes
N60 . O61 . H22 . 102.6 no
C59 . C62 . H621 . 110.1 no
C59 . C62 . H622 . 108.7 no
H621 . C62 . H622 . 109.0 no
C59 . C62 . H623 . 110.3 no
H621 . C62 . H623 . 109.2 no
H622 . C62 . H623 . 109.5 no

loop_
_geom_bond_atom_site_label_1
_geom_bond_site_symmetry_1
_geom_bond_atom_site_label_2
_geom_bond_site_symmetry_2
_geom_bond_distance
_geom_bond_publ_flag
Mn1 . O2 . 1.855(3) yes
Mn1 . O8 . 1.915(3) yes
Mn1 . N32 . 2.007(3) yes
Mn1 . O36 . 1.881(3) yes
Mn1 . O46 . 2.246(4) yes
Mn1 . O48 . 2.457(4) yes
O2 . Mn3 . 1.893(3) yes
O2 . Mn6 . 1.881(3) yes
Mn3 . N4 . 2.016(3) yes
Mn3 . O25 . 1.860(3) yes
Mn3 . O31 . 1.919(3) yes
Mn3 . O42 . 2.282(4) yes
Mn3 . O44 . 2.258(4) yes
N4 . O5 . 1.368(4) yes
N4 . C22 . 1.296(5) yes
O5 . Mn6 . 1.903(3) yes
Mn6 . N7 . 1.997(4) yes
Mn6 . O12 . 1.854(3) yes
Mn6 . O18 . 2.234(4) yes
Mn6 . O20 . 2.361(4) yes
N7 . O8 . 1.371(4) yes
N7 . C9 . 1.316(5) yes
C9 . C10 . 1.469(6) yes
C9 . C17 . 1.491(6) yes
C10 . C11 . 1.412(6) yes
C10 . C16 . 1.405(6) yes
C11 . O12 . 1.328(5) yes
C11 . C13 . 1.404(6) yes
C13 . C14 . 1.389(7) yes
C13 . H131 . 0.928 no
C14 . C15 . 1.382(6) yes
C14 . H141 . 0.928 no
C15 . C16 . 1.389(6) yes
C15 . H151 . 0.929 no
C16 . H161 . 0.929 no
C17 . H171 . 0.962 no
C17 . H172 . 0.961 no
C17 . H173 . 0.964 no
O18 . C19 . 1.365(7) yes
O18 . H33 . 0.820 no
C19 . H191 . 0.962 no
C19 . H192 . 0.962 no
C19 . H193 . 0.961 no
O20 . C21 . 1.438(6) yes
O20 . H70 . 0.820 no
C21 . H211 . 0.963 no
C21 . H212 . 0.958 no
C21 . H213 . 0.963 no
C22 . C23 . 1.470(6) yes
C22 . C30 . 1.500(6) yes
C23 . C24 . 1.408(6) yes
C23 . C29 . 1.405(7) yes
C24 . O25 . 1.338(6) yes
C24 . C26 . 1.410(7) yes
C26 . C27 . 1.367(7) yes
C26 . H261 . 0.926 no
C27 . C28 . 1.403(7) yes
C27 . H271 . 0.931 no
C28 . C29 . 1.383(7) yes
C28 . H281 . 0.930 no
C29 . H291 . 0.924 no
C30 . H301 . 0.957 no
C30 . H302 . 0.958 no
C30 . H303 . 0.964 no
O31 . N32 . 1.376(4) yes
N32 . C33 . 1.302(5) yes
C33 . C34 . 1.485(6) yes
C33 . C41 . 1.499(6) yes
C34 . C35 . 1.400(6) yes
C34 . C40 . 1.404(6) yes
C35 . O36 . 1.348(5) yes
C35 . C37 . 1.393(6) yes
C37 . C38 . 1.371(7) yes
C37 . H371 . 0.927 no
C38 . C39 . 1.392(7) yes
C38 . H381 . 0.928 no
C39 . C40 . 1.374(7) yes
C39 . H391 . 0.925 no
C40 . H401 . 0.921 no
C41 . H411 . 0.959 no
C41 . H412 . 0.958 no
C41 . H413 . 0.958 no
O42 . C43 . 1.422(6) yes
O42 . H19 . 0.825 no
C43 . H431 . 0.947 no
C43 . H432 . 0.954 no
C43 . H433 . 0.956 no
O44 . C45 . 1.424(6) yes
O44 . H624 . 0.814 no
C45 . H451 . 0.958 no
C45 . H452 . 0.954 no
C45 . H453 . 0.960 no
O46 . C47 . 1.440(6) yes
O46 . H27 . 0.810 no
C47 . H471 . 0.956 no
C47 . H472 . 0.965 no
C47 . H473 . 0.953 no
O48 . C49 . 1.272(6) yes
C49 . O50 . 1.245(6) yes
C49 . C51 . 1.504(6) yes
C51 . H511 . 0.957 no
C51 . H512 . 0.959 no
C51 . H513 . 0.953 no
C52 . C53 . 1.409(6) yes
C52 . C57 . 1.395(7) yes
C52 . C59 . 1.477(6) yes
C53 . C54 . 1.387(7) yes
C53 . O58 . 1.353(6) yes
C54 . C55 . 1.380(8) yes
C54 . H541 . 0.931 no
C55 . C56 . 1.385(7) yes
C55 . H551 . 0.931 no
C56 . C57 . 1.372(7) yes
C56 . H561 . 0.927 no
C57 . H571 . 0.935 no
O58 . H13 . 0.824 no
C59 . N60 . 1.290(6) yes
C59 . C62 . 1.505(6) yes
N60 . O61 . 1.386(5) yes
O61 . H22 . 0.826 no
C62 . H621 . 0.957 no
C62 . H622 . 0.954 no
C62 . H623 . 0.963 no
